data_9009952
loop_
_publ_author_name
'Belovitskaya Yu, V.'
'Pekov, I. V.'
'Kabalov Yu, K.'

_publ_section_title
;
 Refinement of the crystal structures of low-rare-earth
 and "typical" burbankites by the Rietveld method
 Sample: B-104
;
_journal_name_full 'Crystallography Reports'
_journal_page_first 26
_journal_page_last 29
_journal_paper_doi 10.1134/1.171131
_journal_volume 45
_journal_year 2000
_chemical_compound_source 'Khibiny Massif, Kola Peninsula, Russia'
_chemical_formula_sum 'C5 Ba0.378 Ca1.131 Ce0.018 La0.051 Na1.86 O15 Sr2.151 Y0.018'
_chemical_name_mineral Burbankite
_space_group_IT_number 186
_symmetry_space_group_name_Hall 'P 6c -2c'
_symmetry_space_group_name_H-M 'P 63 m c'
_cell_angle_alpha 90
_cell_angle_beta 90
_cell_angle_gamma 120
_cell_formula_units_Z 2
_cell_length_a 10.5263
_cell_length_b 10.5263
_cell_length_c 6.5392
_cell_volume 627.490
_database_code_amcsd 0012366
_exptl_crystal_density_diffrn 3.386
_cod_original_formula_sum 'Na1.86 Ca1.131 Y.018 Sr2.151 Ba.378 La.051 Ce.018 C5 O15'
_cod_database_code 9009952

loop_
_space_group_symop_operation_xyz
x,y,z
-x,-x+y,1/2+z
x-y,x,1/2+z
-y,-x,z
-y,x-y,z
x-y,-y,1/2+z
-x,-y,1/2+z
x,x-y,z
-x+y,-x,z
y,x,1/2+z
y,-x+y,1/2+z
-x+y,y,z

loop_
_atom_site_aniso_label
_atom_site_aniso_U_11
_atom_site_aniso_U_22
_atom_site_aniso_U_33
_atom_site_aniso_U_12
_atom_site_aniso_U_13
_atom_site_aniso_U_23
NaA 0.01768 0.01768 0.01516 0.00716 0.00181 -0.00181
CaA 0.01768 0.01768 0.01516 0.00716 0.00181 -0.00181
YA 0.01768 0.01768 0.01516 0.00716 0.00181 -0.00181
SrB 0.01053 0.01053 0.01451 0.00463 -0.00030 0.00030
BaB 0.01053 0.01053 0.01451 0.00463 -0.00030 0.00030
CaB 0.01053 0.01053 0.01451 0.00463 -0.00030 0.00030
LaB 0.01053 0.01053 0.01451 0.00463 -0.00030 0.00030
CeB 0.01053 0.01053 0.01451 0.00463 -0.00030 0.00030

loop_
_atom_site_label
_atom_site_fract_x
_atom_site_fract_y
_atom_site_fract_z
_atom_site_occupancy
_atom_site_U_iso_or_equiv
_atom_site_type_symbol
_atom_site_attached_hydrogens
NaA 0.52300 0.47700 0.31600 0.62000 0.01900 Na 0
CaA 0.52300 0.47700 0.31600 0.34000 0.01900 Ca 0
YA 0.52300 0.47700 0.31600 0.00600 0.01900 Y 0
SrB 0.84300 0.15700 0.00000 0.71700 0.01127 Sr 0
BaB 0.84300 0.15700 0.00000 0.12600 0.01127 Ba 0
CaB 0.84300 0.15700 0.00000 0.03700 0.01127 Ca 0
LaB 0.84300 0.15700 0.00000 0.01700 0.01127 La 0
CeB 0.84300 0.15700 0.00000 0.00600 0.01127 Ce 0
C1 0.79600 0.20400 0.54900 1.00000 0.03040 C 0
C2 0.00000 0.00000 0.85200 1.00000 0.02026 C 0
C3 0.33333 0.66667 0.49000 1.00000 0.02786 C 0
O1 0.38200 0.08700 0.63100 1.00000 0.02153 O 0
O2 0.92920 0.07080 0.36200 1.00000 0.02913 O 0
O3 0.40480 0.59520 0.48200 1.00000 0.02406 O 0
O4 0.77400 0.22600 0.35500 1.00000 0.02660 O 0

loop_
_cod_changelog_entry_id
_cod_changelog_entry_author
_cod_changelog_entry_date
_cod_changelog_entry_text
1
;cod-tools version 3.8.0
Id: cif_guess_AMCSD_atom_types 9581 2023-05-17 12:35:41Z saulius
;
2023-05-23T09:17:37+03:00
;Derived atom types and hydrogen counts
from atom names that follow the AMCSD naming convention
(Wat == water, O-H == hydroxyl).
;

loop_
_cod_related_entry_id
_cod_related_entry_database
_cod_related_entry_code
1 AMCSD 0012366
